data_2107951
loop_
_publ_author_name
'Reilly, Anthony M.'
'Cooper, Richard I.'
'Adjiman, Claire S.'
'Bhattacharya, Saswata'
'Boese, A. Daniel'
'Brandenburg, Jan Gerit'
'Bygrave, Peter J.'
'Bylsma, Rita'
'Campbell, Josh E.'
'Car, Roberto'
'Case, David H.'
'Chadha, Renu'
'Cole, Jason C.'
'Cosburn, Katherine'
'Cuppen, Herma M.'
'Curtis, Farren'
'Day, Graeme M.'
'DiStasio Jr, Robert A.'
'Dzyabchenko, Alexander'
'van Eijck, Bouke P.'
'Elking, Dennis M.'
'van den Ende, Joost A.'
'Facelli, Julio C.'
'Ferraro, Marta B.'
'Fusti-Molnar, Laszlo'
'Gatsiou, Christina-Anna'
'Gee, Thomas S.'
'de Gelder, Ren\'e'
'Ghiringhelli, Luca M.'
'Goto, Hitoshi'
'Grimme, Stefan'
'Guo, Rui'
'Hofmann, Detlef W. M.'
'Hoja, Johannes'
'Hylton, Rebecca K.'
'Iuzzolino, Luca'
'Jankiewicz, Wojciech'
'de Jong, Dani\"el T.'
'Kendrick, John'
'de Klerk, Niek J. J.'
'Ko, Hsin-Yu'
'Kuleshova, Liudmila N.'
'Li, Xiayue'
'Lohani, Sanjaya'
'Leusen, Frank J. J.'
'Lund, Albert M.'
'Lv, Jian'
'Ma, Yanming'
'Marom, Noa'
'Masunov, Art\"em E.'
'McCabe, Patrick'
'McMahon, David P.'
'Meekes, Hugo'
'Metz, Michael P.'
'Misquitta, Alston J.'
'Mohamed, Sharmarke'
'Monserrat, Bartomeu'
'Needs, Richard J.'
'Neumann, Marcus A.'
'Nyman, Jonas'
'Obata, Shigeaki'
'Oberhofer, Harald'
'Oganov, Artem R.'
'Orendt, Anita M.'
'Pagola, Gabriel I.'
'Pantelides, Constantinos C.'
'Pickard, Chris J.'
'Podeszwa, Rafal'
'Price, Louise S.'
'Price, Sarah L.'
'Pulido, Angeles'
'Read, Murray G.'
'Reuter, Karsten'
'Schneider, Elia'
'Schober, Christoph'
'Shields, Gregory P.'
'Singh, Pawanpreet'
'Sugden, Isaac J.'
'Szalewicz, Krzysztof'
'Taylor, Christopher R.'
'Tkatchenko, Alexandre'
'Tuckerman, Mark E.'
'Vacarro, Francesca'
'Vasileiadis, Manolis'
'Vazquez-Mayagoitia, Alvaro'
'Vogt, Leslie'
'Wang, Yanchao'
'Watson, Rona E.'
'de Wijs, Gilles A.'
'Yang, Jack'
'Zhu, Qiang'
'Groom, Colin R.'

_publ_section_title
;
 Report on the sixth blind test of organic crystal structure prediction
 methods
;
_journal_issue 4
_journal_name_full 'Acta Crystallographica Section B'
_journal_page_first 439
_journal_page_last 459
_journal_paper_doi 10.1107/S2052520616007447
_journal_volume 72
_journal_year 2016
_chemical_compound_source 'see text'
_chemical_formula_moiety 'C8 N4 S3'
_chemical_formula_sum 'C8 N4 S3'
_chemical_formula_weight 248.30
_space_group_IT_number 14
_symmetry_cell_setting monoclinic
_symmetry_Int_Tables_number 14
_symmetry_space_group_name_Hall '-P 2ybc'
_symmetry_space_group_name_H-M 'P 1 21/c 1'
_cell_angle_alpha 90
_cell_angle_beta 93.1650
_cell_angle_gamma 90
_cell_formula_units_Z 4
_cell_length_a 6.85590
_cell_length_b 6.68600
_cell_length_c 20.75980
_cell_volume 950.148
_cod_data_source_file XXII-2_Brandenburg_Grimme.cif
_cod_data_source_block 22_list2_bpandenburg_19_a41
_cod_original_sg_symbol_H-M 'P 21/c'
_cod_struct_determination_method theoretical
_cod_database_code 2107951

loop_
_space_group_symop_id
_space_group_symop_operation_xyz
1 x,y,z
2 -x,1/2+y,1/2-z
3 -x,-y,-z
4 x,1/2-y,1/2+z

loop_
_atom_site_label
_atom_site_type_symbol
_atom_site_thermal_displace_type
_atom_site_fract_x
_atom_site_fract_y
_atom_site_fract_z
_atom_site_occupancy
_atom_site_U_iso_or_equiv
S1 S Uiso 0.39294 -0.08616 0.11411 1.000 0.0127
S5 S Uiso 0.76925 0.35639 0.04079 1.000 0.0127
S9 S Uiso 0.24970 0.39571 0.13234 1.000 0.0127
N1 N Uiso 0.58108 0.46035 0.07323 1.000 0.0127
N5 N Uiso 0.13540 0.32347 0.30358 1.000 0.0127
N9 N Uiso 0.29835 -0.23257 0.27945 1.000 0.0127
N13 N Uiso 0.89056 -0.19888 0.02755 1.000 0.0127
C1 C Uiso 0.52221 0.12057 0.08794 1.000 0.0127
C5 C Uiso 0.46404 0.32268 0.09532 1.000 0.0127
C9 C Uiso 0.24687 0.21021 0.19260 1.000 0.0127
C13 C Uiso 0.30320 0.01631 0.18468 1.000 0.0127
C17 C Uiso 0.69751 0.11357 0.05750 1.000 0.0127
C21 C Uiso 0.18580 0.27312 0.25340 1.000 0.0127
C25 C Uiso 0.29989 -0.11926 0.23686 1.000 0.0127
C29 C Uiso 0.80318 -0.05795 0.04194 1.000 0.0127

loop_
_atom_type_symbol
_atom_type_description
_atom_type_scat_dispersion_real
_atom_type_scat_dispersion_imag
_atom_type_scat_source
C C 0.0033 0.0016 ' International Tables Vol C Tables 4.2.6.8 and 6.1.1.4'
N N 0.0061 0.0033 ' International Tables Vol C Tables 4.2.6.8 and 6.1.1.4'
S S 0.1246 0.1234 ' International Tables Vol C Tables 4.2.6.8 and 6.1.1.4'
